data_2227965
loop_
_publ_author_name
'Ali, Mohamed Ashraf'
'Ismail, Rusli'
'Tan, Soo Choon'
'Yeap, Chin Sing'
'Fun, Hoong-Kun'

_publ_section_title
;
 (<i>E</i>)-5,6-Dimethoxy-2-(pyridin-4-ylmethylidene)-2,3-dihydro-1<i>H</i>-inden-1-one
;
_journal_coeditor_code RZ2492
_journal_issue 11
_journal_name_full 'Acta Crystallographica Section E'
_journal_page_first o2753
_journal_paper_doi 10.1107/S1600536810039486
_journal_volume 66
_journal_year 2010
_chemical_formula_iupac 'C17 H15 N O3'
_chemical_formula_moiety 'C17 H15 N O3'
_chemical_formula_sum 'C17 H15 N O3'
_chemical_formula_weight 281.30
_chemical_name_systematic
;
(<i>E</i>)-5,6-Dimethoxy-2-(pyridin-4-ylmethylidene)-
2,3-dihydro-1<i>H</i>-inden-1-one
;
_space_group_IT_number 14
_symmetry_cell_setting monoclinic
_symmetry_space_group_name_Hall '-P 2ybc'
_symmetry_space_group_name_H-M 'P 1 21/c 1'
_atom_sites_solution_hydrogens geom
_atom_sites_solution_primary direct
_atom_sites_solution_secondary difmap
_audit_creation_method SHELXL-97
_cell_angle_alpha 90.00
_cell_angle_beta 123.394(6)
_cell_angle_gamma 90.00
_cell_formula_units_Z 4
_cell_length_a 10.7572(14)
_cell_length_b 8.6057(11)
_cell_length_c 17.2961(17)
_cell_measurement_reflns_used 9933
_cell_measurement_temperature 100
_cell_measurement_theta_max 35.08
_cell_measurement_theta_min 2.76
_cell_volume 1336.8(3)
_computing_cell_refinement 'SAINT (Bruker, 2009)'
_computing_data_collection 'APEX2 (Bruker, 2009)'
_computing_data_reduction 'SAINT (Bruker, 2009)'
_computing_molecular_graphics 'SHELXTL (Sheldrick, 2008)'
_computing_publication_material 'SHELXTL (Sheldrick, 2008) and PLATON (Spek, 2009)'
_computing_structure_refinement 'SHELXTL (Sheldrick, 2008)'
_computing_structure_solution 'SHELXTL (Sheldrick, 2008)'
_diffrn_ambient_temperature 100
_diffrn_measured_fraction_theta_full 0.992
_diffrn_measured_fraction_theta_max 0.992
_diffrn_measurement_device_type 'Bruker APEXII Duo CCD area-detector'
_diffrn_measurement_method '\f and \w scans'
_diffrn_radiation_monochromator graphite
_diffrn_radiation_source 'fine-focus sealed tube'
_diffrn_radiation_type MoK\a
_diffrn_radiation_wavelength 0.71073
_diffrn_reflns_av_R_equivalents 0.0231
_diffrn_reflns_av_sigmaI/netI 0.0221
_diffrn_reflns_limit_h_max 17
_diffrn_reflns_limit_h_min -17
_diffrn_reflns_limit_k_max 13
_diffrn_reflns_limit_k_min -13
_diffrn_reflns_limit_l_max 27
_diffrn_reflns_limit_l_min -17
_diffrn_reflns_number 21745
_diffrn_reflns_theta_full 35.08
_diffrn_reflns_theta_max 35.08
_diffrn_reflns_theta_min 2.76
_diffrn_standards_number 0
_exptl_absorpt_coefficient_mu 0.096
_exptl_absorpt_correction_T_max 0.9786
_exptl_absorpt_correction_T_min 0.9582
_exptl_absorpt_correction_type multi-scan
_exptl_absorpt_process_details '(<i>SADABS</i>; Bruker, 2009)'
_exptl_crystal_colour yellow
_exptl_crystal_density_diffrn 1.398
_exptl_crystal_density_method 'not measured'
_exptl_crystal_description block
_exptl_crystal_F_000 592
_exptl_crystal_size_max 0.45
_exptl_crystal_size_mid 0.32
_exptl_crystal_size_min 0.23
_refine_diff_density_max 0.613
_refine_diff_density_min -0.265
_refine_ls_extinction_method none
_refine_ls_goodness_of_fit_ref 1.103
_refine_ls_hydrogen_treatment constr
_refine_ls_matrix_type full
_refine_ls_number_parameters 192
_refine_ls_number_reflns 5874
_refine_ls_number_restraints 0
_refine_ls_restrained_S_all 1.103
_refine_ls_R_factor_all 0.0459
_refine_ls_R_factor_gt 0.0392
_refine_ls_shift/su_max 0.000
_refine_ls_shift/su_mean <0.001
_refine_ls_structure_factor_coef Fsqd
_refine_ls_weighting_details 'calc w=1/[\s^2^(Fo^2^)+(0.0783P)^2^+0.2242P] where P=(Fo^2^+2Fc^2^)/3'
_refine_ls_weighting_scheme calc
_refine_ls_wR_factor_gt 0.1197
_refine_ls_wR_factor_ref 0.1315
_reflns_number_gt 5138
_reflns_number_total 5874
_reflns_threshold_expression 'I > 2\s(I)'
_cod_data_source_file rz2492.cif
_cod_data_source_block I
_cod_original_sg_symbol_H-M 'P 21/c'
_cod_database_code 2227965
_cod_database_fobs_code 2227965

loop_
_symmetry_equiv_pos_as_xyz
'x, y, z'
'-x, y+1/2, -z+1/2'
'-x, -y, -z'
'x, -y-1/2, z-1/2'

loop_
_atom_site_type_symbol
_atom_site_label
_atom_site_fract_x
_atom_site_fract_y
_atom_site_fract_z
_atom_site_U_iso_or_equiv
_atom_site_adp_type
_atom_site_calc_flag
_atom_site_refinement_flags
_atom_site_occupancy
_atom_site_disorder_assembly
_atom_site_disorder_group
O O1 0.32457(7) 0.81081(8) -0.16256(4) 0.02006(13) Uani d . 1 . .
O O2 0.80183(6) 0.43182(7) -0.05682(4) 0.01665(11) Uani d . 1 . .
O O3 0.92680(6) 0.42839(7) 0.11848(4) 0.01546(11) Uani d . 1 . .
N N1 0.16589(8) 1.13656(9) 0.15678(5) 0.01914(13) Uani d . 1 . .
C C1 0.41258(8) 0.78448(8) -0.07968(5) 0.01273(12) Uani d . 1 . .
C C2 0.54736(7) 0.68903(7) -0.03693(4) 0.01082(11) Uani d . 1 . .
C C3 0.60522(8) 0.60592(8) -0.08026(4) 0.01211(12) Uani d . 1 . .
H H3A 0.5587 0.6093 -0.1442 0.015 Uiso calc R 1 . .
C C4 0.73270(7) 0.51920(8) -0.02574(4) 0.01175(12) Uani d . 1 . .
C C5 0.80361(7) 0.51765(8) 0.07250(4) 0.01137(11) Uani d . 1 . .
C C6 0.74738(7) 0.60432(8) 0.11466(4) 0.01135(11) Uani d . 1 . .
H H6A 0.7955 0.6055 0.1787 0.014 Uiso calc R 1 . .
C C7 0.61696(7) 0.68941(7) 0.05839(4) 0.01039(11) Uani d . 1 . .
C C8 0.53304(8) 0.78599(8) 0.08831(4) 0.01196(12) Uani d . 1 . .
H H8A 0.5018 0.7233 0.1213 0.014 Uiso calc R 1 . .
H H8B 0.5934 0.8717 0.1275 0.014 Uiso calc R 1 . .
C C9 0.40070(7) 0.84391(8) -0.00227(4) 0.01164(11) Uani d . 1 . .
C C10 0.28495(8) 0.93423(8) -0.02118(5) 0.01312(12) Uani d . 1 . .
H H10A 0.2176 0.9567 -0.0835 0.016 Uiso calc R 1 . .
C C11 0.24992(7) 1.00219(8) 0.04230(5) 0.01233(12) Uani d . 1 . .
C C12 0.31954(9) 0.96061(10) 0.13540(5) 0.01933(15) Uani d . 1 . .
H H12A 0.3965 0.8883 0.1618 0.023 Uiso calc R 1 . .
C C13 0.27285(10) 1.02821(11) 0.18809(6) 0.02310(17) Uani d . 1 . .
H H13A 0.3188 0.9962 0.2493 0.028 Uiso calc R 1 . .
C C14 0.10022(8) 1.17804(9) 0.06768(5) 0.01567(13) Uani d . 1 . .
H H14A 0.0262 1.2536 0.0440 0.019 Uiso calc R 1 . .
C C15 0.13705(8) 1.11388(8) 0.00888(5) 0.01385(12) Uani d . 1 . .
H H15A 0.0866 1.1453 -0.0527 0.017 Uiso calc R 1 . .
C C16 0.74321(9) 0.43840(10) -0.15362(5) 0.01808(14) Uani d . 1 . .
H H16A 0.8014 0.3730 -0.1670 0.027 Uiso calc R 1 . .
H H16B 0.7471 0.5435 -0.1708 0.027 Uiso calc R 1 . .
H H16C 0.6418 0.4032 -0.1881 0.027 Uiso calc R 1 . .
C C17 1.00081(9) 0.41893(10) 0.21693(5) 0.01939(14) Uani d . 1 . .
H H17A 1.0849 0.3505 0.2415 0.029 Uiso calc R 1 . .
H H17B 0.9330 0.3794 0.2319 0.029 Uiso calc R 1 . .
H H17C 1.0342 0.5205 0.2434 0.029 Uiso calc R 1 . .

loop_
_atom_site_aniso_label
_atom_site_aniso_U_11
_atom_site_aniso_U_22
_atom_site_aniso_U_33
_atom_site_aniso_U_12
_atom_site_aniso_U_13
_atom_site_aniso_U_23
O1 0.0204(3) 0.0275(3) 0.0098(2) 0.0087(2) 0.0067(2) 0.00324(19)
O2 0.0182(2) 0.0220(3) 0.0120(2) 0.00551(19) 0.00975(19) -0.00182(18)
O3 0.0142(2) 0.0200(2) 0.0111(2) 0.00625(18) 0.00627(18) 0.00077(17)
N1 0.0189(3) 0.0226(3) 0.0175(3) 0.0056(2) 0.0109(2) -0.0015(2)
C1 0.0138(3) 0.0142(3) 0.0106(3) 0.0021(2) 0.0070(2) 0.0008(2)
C2 0.0119(2) 0.0118(2) 0.0096(2) 0.00066(19) 0.0065(2) -0.00052(19)
C3 0.0132(3) 0.0140(3) 0.0095(2) 0.0003(2) 0.0065(2) -0.00105(19)
C4 0.0130(3) 0.0135(3) 0.0106(2) 0.0005(2) 0.0076(2) -0.00177(19)
C5 0.0115(2) 0.0128(3) 0.0104(2) 0.00140(19) 0.0064(2) -0.00031(19)
C6 0.0122(2) 0.0129(3) 0.0095(2) 0.00100(19) 0.0063(2) -0.00042(19)
C7 0.0118(2) 0.0111(2) 0.0094(2) 0.00076(19) 0.0066(2) -0.00013(18)
C8 0.0136(3) 0.0131(3) 0.0101(2) 0.0024(2) 0.0071(2) 0.00030(19)
C9 0.0131(3) 0.0122(3) 0.0105(2) 0.0015(2) 0.0071(2) 0.00038(19)
C10 0.0138(3) 0.0144(3) 0.0115(3) 0.0024(2) 0.0072(2) 0.0007(2)
C11 0.0121(3) 0.0128(3) 0.0129(3) 0.0015(2) 0.0074(2) -0.0003(2)
C12 0.0212(3) 0.0241(3) 0.0141(3) 0.0106(3) 0.0105(3) 0.0025(2)
C13 0.0249(4) 0.0309(4) 0.0149(3) 0.0132(3) 0.0118(3) 0.0027(3)
C14 0.0146(3) 0.0147(3) 0.0185(3) 0.0023(2) 0.0096(3) -0.0008(2)
C15 0.0131(3) 0.0139(3) 0.0154(3) 0.0019(2) 0.0083(2) 0.0009(2)
C16 0.0212(3) 0.0235(3) 0.0127(3) 0.0006(3) 0.0113(3) -0.0035(2)
C17 0.0184(3) 0.0259(4) 0.0118(3) 0.0083(3) 0.0070(2) 0.0035(2)

loop_
_atom_type_symbol
_atom_type_description
_atom_type_scat_dispersion_real
_atom_type_scat_dispersion_imag
_atom_type_scat_source
C C 0.0033 0.0016 'International Tables Vol C Tables 4.2.6.8 and 6.1.1.4'
H H 0.0000 0.0000 'International Tables Vol C Tables 4.2.6.8 and 6.1.1.4'
N N 0.0061 0.0033 'International Tables Vol C Tables 4.2.6.8 and 6.1.1.4'
O O 0.0106 0.0060 'International Tables Vol C Tables 4.2.6.8 and 6.1.1.4'

loop_
_geom_angle_atom_site_label_1
_geom_angle_atom_site_label_2
_geom_angle_atom_site_label_3
_geom_angle_site_symmetry_1
_geom_angle_site_symmetry_3
_geom_angle
_geom_angle_publ_flag
C4 O2 C16 . . 117.18(6) ?
C5 O3 C17 . . 117.17(6) ?
C13 N1 C14 . . 116.14(7) ?
O1 C1 C2 . . 127.28(6) ?
O1 C1 C9 . . 126.02(6) ?
C2 C1 C9 . . 106.69(5) ?
C7 C2 C3 . . 121.87(6) ?
C7 C2 C1 . . 109.63(5) ?
C3 C2 C1 . . 128.51(6) ?
C4 C3 C2 . . 118.44(6) ?
C4 C3 H3A . . 120.8 ?
C2 C3 H3A . . 120.8 ?
O2 C4 C3 . . 125.68(6) ?
O2 C4 C5 . . 114.52(6) ?
C3 C4 C5 . . 119.80(6) ?
O3 C5 C6 . . 124.43(6) ?
O3 C5 C4 . . 114.50(6) ?
C6 C5 C4 . . 121.07(6) ?
C5 C6 C7 . . 118.39(6) ?
C5 C6 H6A . . 120.8 ?
C7 C6 H6A . . 120.8 ?
C2 C7 C6 . . 120.38(6) ?
C2 C7 C8 . . 112.02(6) ?
C6 C7 C8 . . 127.58(6) ?
C9 C8 C7 . . 103.07(5) ?
C9 C8 H8A . . 111.1 ?
C7 C8 H8A . . 111.1 ?
C9 C8 H8B . . 111.1 ?
C7 C8 H8B . . 111.1 ?
H8A C8 H8B . . 109.1 ?
C10 C9 C1 . . 120.04(6) ?
C10 C9 C8 . . 131.39(6) ?
C1 C9 C8 . . 108.57(5) ?
C9 C10 C11 . . 129.30(6) ?
C9 C10 H10A . . 115.3 ?
C11 C10 H10A . . 115.3 ?
C12 C11 C15 . . 116.38(6) ?
C12 C11 C10 . . 124.44(6) ?
C15 C11 C10 . . 119.16(6) ?
C13 C12 C11 . . 119.41(7) ?
C13 C12 H12A . . 120.3 ?
C11 C12 H12A . . 120.3 ?
N1 C13 C12 . . 124.49(7) ?
N1 C13 H13A . . 117.8 ?
C12 C13 H13A . . 117.8 ?
N1 C14 C15 . . 123.45(7) ?
N1 C14 H14A . . 118.3 ?
C15 C14 H14A . . 118.3 ?
C14 C15 C11 . . 120.09(7) ?
C14 C15 H15A . . 120.0 ?
C11 C15 H15A . . 120.0 ?
O2 C16 H16A . . 109.5 ?
O2 C16 H16B . . 109.5 ?
H16A C16 H16B . . 109.5 ?
O2 C16 H16C . . 109.5 ?
H16A C16 H16C . . 109.5 ?
H16B C16 H16C . . 109.5 ?
O3 C17 H17A . . 109.5 ?
O3 C17 H17B . . 109.5 ?
H17A C17 H17B . . 109.5 ?
O3 C17 H17C . . 109.5 ?
H17A C17 H17C . . 109.5 ?
H17B C17 H17C . . 109.5 ?

loop_
_geom_bond_atom_site_label_1
_geom_bond_atom_site_label_2
_geom_bond_site_symmetry_2
_geom_bond_distance
_geom_bond_publ_flag
O1 C1 . 1.2283(8) ?
O2 C4 . 1.3593(8) ?
O2 C16 . 1.4289(9) ?
O3 C5 . 1.3486(8) ?
O3 C17 . 1.4310(9) ?
N1 C13 . 1.3419(10) ?
N1 C14 . 1.3427(10) ?
C1 C2 . 1.4640(10) ?
C1 C9 . 1.5029(9) ?
C2 C7 . 1.3857(9) ?
C2 C3 . 1.4050(9) ?
C3 C4 . 1.3796(9) ?
C3 H3A . 0.9300 ?
C4 C5 . 1.4291(9) ?
C5 C6 . 1.3926(9) ?
C6 C7 . 1.3959(9) ?
C6 H6A . 0.9300 ?
C7 C8 . 1.5124(9) ?
C8 C9 . 1.5081(9) ?
C8 H8A . 0.9700 ?
C8 H8B . 0.9700 ?
C9 C10 . 1.3465(9) ?
C10 C11 . 1.4646(10) ?
C10 H10A . 0.9300 ?
C11 C12 . 1.3980(10) ?
C11 C15 . 1.3999(10) ?
C12 C13 . 1.3874(11) ?
C12 H12A . 0.9300 ?
C13 H13A . 0.9300 ?
C14 C15 . 1.3928(10) ?
C14 H14A . 0.9300 ?
C15 H15A . 0.9300 ?
C16 H16A . 0.9600 ?
C16 H16B . 0.9600 ?
C16 H16C . 0.9600 ?
C17 H17A . 0.9600 ?
C17 H17B . 0.9600 ?
C17 H17C . 0.9600 ?

loop_
_geom_hbond_atom_site_label_D
_geom_hbond_atom_site_label_H
_geom_hbond_atom_site_label_A
_geom_hbond_site_symmetry_A
_geom_hbond_distance_DH
_geom_hbond_distance_HA
_geom_hbond_distance_DA
_geom_hbond_angle_DHA
_geom_hbond_publ_flag
C14 H14A O2 1_465 0.93 2.57 3.4787(12) 167 yes
C14 H14A O3 1_465 0.93 2.57 3.2708(12) 133 yes
C16 H16A O1 2_644 0.96 2.53 3.0486(11) 114 yes

loop_
_geom_torsion_atom_site_label_1
_geom_torsion_atom_site_label_2
_geom_torsion_atom_site_label_3
_geom_torsion_atom_site_label_4
_geom_torsion_site_symmetry_1
_geom_torsion_site_symmetry_2
_geom_torsion_site_symmetry_3
_geom_torsion_site_symmetry_4
_geom_torsion
_geom_torsion_publ_flag
O1 C1 C2 C7 . . . . 179.48(7) ?
C9 C1 C2 C7 . . . . -1.11(8) ?
O1 C1 C2 C3 . . . . -0.64(12) ?
C9 C1 C2 C3 . . . . 178.78(7) ?
C7 C2 C3 C4 . . . . 1.86(10) ?
C1 C2 C3 C4 . . . . -178.02(7) ?
C16 O2 C4 C3 . . . . 4.42(10) ?
C16 O2 C4 C5 . . . . -175.13(6) ?
C2 C3 C4 O2 . . . . 179.51(6) ?
C2 C3 C4 C5 . . . . -0.96(10) ?
C17 O3 C5 C6 . . . . 2.22(10) ?
C17 O3 C5 C4 . . . . -178.48(6) ?
O2 C4 C5 O3 . . . . -0.69(9) ?
C3 C4 C5 O3 . . . . 179.73(6) ?
O2 C4 C5 C6 . . . . 178.64(6) ?
C3 C4 C5 C6 . . . . -0.94(10) ?
O3 C5 C6 C7 . . . . -178.78(6) ?
C4 C5 C6 C7 . . . . 1.96(10) ?
C3 C2 C7 C6 . . . . -0.83(10) ?
C1 C2 C7 C6 . . . . 179.06(6) ?
C3 C2 C7 C8 . . . . -179.56(6) ?
C1 C2 C7 C8 . . . . 0.33(8) ?
C5 C6 C7 C2 . . . . -1.08(10) ?
C5 C6 C7 C8 . . . . 177.43(6) ?
C2 C7 C8 C9 . . . . 0.57(7) ?
C6 C7 C8 C9 . . . . -178.05(7) ?
O1 C1 C9 C10 . . . . 0.39(12) ?
C2 C1 C9 C10 . . . . -179.04(6) ?
O1 C1 C9 C8 . . . . -179.11(7) ?
C2 C1 C9 C8 . . . . 1.46(7) ?
C7 C8 C9 C10 . . . . 179.35(7) ?
C7 C8 C9 C1 . . . . -1.23(7) ?
C1 C9 C10 C11 . . . . 178.89(7) ?
C8 C9 C10 C11 . . . . -1.74(13) ?
C9 C10 C11 C12 . . . . -12.38(13) ?
C9 C10 C11 C15 . . . . 169.28(7) ?
C15 C11 C12 C13 . . . . 1.08(12) ?
C10 C11 C12 C13 . . . . -177.30(8) ?
C14 N1 C13 C12 . . . . 1.08(14) ?
C11 C12 C13 N1 . . . . -1.95(15) ?
C13 N1 C14 C15 . . . . 0.58(12) ?
N1 C14 C15 C11 . . . . -1.33(12) ?
C12 C11 C15 C14 . . . . 0.43(11) ?
C10 C11 C15 C14 . . . . 178.90(6) ?

loop_
_cod_related_entry_id
_cod_related_entry_database
_cod_related_entry_code
1 ChemSpider 9747497
